data_2235999
loop_
_publ_author_name
'Guo, Huai-Ling'
'Liu, Jia-Cheng'
'Xiao, Chao-Hu'
'Pang, Ting'
'Cao, Ping'

_publ_section_title
;
 Dimethyl 2,2'-[2,2'-bi(1<i>H</i>-1,3-benzimidazole)-1,1'-diyl]diacetate
;
_journal_coeditor_code SU2479
_journal_issue 8
_journal_name_full 'Acta Crystallographica Section E'
_journal_page_first o2512
_journal_paper_doi 10.1107/S1600536812032266
_journal_volume 68
_journal_year 2012
_chemical_formula_iupac 'C20 H18 N4 O4'
_chemical_formula_moiety 'C20 H18 N4 O4'
_chemical_formula_sum 'C20 H18 N4 O4'
_chemical_formula_weight 378.38
_chemical_name_systematic
;
Dimethyl 2,2'-[2,2'-bi(1<i>H</i>-1,3-benzimidazole)-1,1'-diyl]diacetate
;
_space_group_IT_number 2
_symmetry_cell_setting triclinic
_symmetry_space_group_name_Hall '-P 1'
_symmetry_space_group_name_H-M 'P -1'
_atom_sites_solution_hydrogens geom
_atom_sites_solution_primary direct
_atom_sites_solution_secondary difmap
_audit_creation_method SHELXL-97
_cell_angle_alpha 67.191(5)
_cell_angle_beta 70.360(5)
_cell_angle_gamma 87.172(5)
_cell_formula_units_Z 1
_cell_length_a 6.904(4)
_cell_length_b 8.494(5)
_cell_length_c 8.643(5)
_cell_measurement_reflns_used 853
_cell_measurement_temperature 296(2)
_cell_measurement_theta_max 23.76
_cell_measurement_theta_min 2.61
_cell_volume 438.1(4)
_computing_cell_refinement 'SAINT (Bruker, 2005)'
_computing_data_collection 'APEX2 (Bruker, 2005)'
_computing_data_reduction 'SAINT (Bruker, 2005)'
_computing_molecular_graphics 'SHELXTL (Sheldrick, 2008)'
_computing_publication_material 'SHELXTL (Sheldrick, 2008)'
_computing_structure_refinement 'SHELXL97 (Sheldrick, 2008)'
_computing_structure_solution 'SHELXS97 (Sheldrick, 2008)'
_diffrn_ambient_temperature 296(2)
_diffrn_measured_fraction_theta_full 0.977
_diffrn_measured_fraction_theta_max 0.977
_diffrn_measurement_device_type 'Bruker APEXII CCD'
_diffrn_measurement_method '\f and \w scans'
_diffrn_radiation_monochromator graphite
_diffrn_radiation_source 'fine-focus sealed tube'
_diffrn_radiation_type MoK\a
_diffrn_radiation_wavelength 0.71073
_diffrn_reflns_av_R_equivalents 0.0266
_diffrn_reflns_av_sigmaI/netI 0.0431
_diffrn_reflns_limit_h_max 8
_diffrn_reflns_limit_h_min -8
_diffrn_reflns_limit_k_max 10
_diffrn_reflns_limit_k_min -9
_diffrn_reflns_limit_l_max 10
_diffrn_reflns_limit_l_min -10
_diffrn_reflns_number 3034
_diffrn_reflns_theta_full 25.50
_diffrn_reflns_theta_max 25.50
_diffrn_reflns_theta_min 2.61
_exptl_absorpt_coefficient_mu 0.103
_exptl_absorpt_correction_T_max 0.9708
_exptl_absorpt_correction_T_min 0.9669
_exptl_absorpt_correction_type multi-scan
_exptl_absorpt_process_details '(SADABS; Bruker, 2005)'
_exptl_crystal_colour brown
_exptl_crystal_density_diffrn 1.434
_exptl_crystal_density_method 'not measured'
_exptl_crystal_description block
_exptl_crystal_F_000 198
_exptl_crystal_size_max 0.33
_exptl_crystal_size_mid 0.31
_exptl_crystal_size_min 0.29
_refine_diff_density_max 0.139
_refine_diff_density_min -0.250
_refine_ls_extinction_method none
_refine_ls_goodness_of_fit_ref 1.055
_refine_ls_hydrogen_treatment constr
_refine_ls_matrix_type full
_refine_ls_number_parameters 128
_refine_ls_number_reflns 1600
_refine_ls_number_restraints 0
_refine_ls_restrained_S_all 1.055
_refine_ls_R_factor_all 0.0669
_refine_ls_R_factor_gt 0.0477
_refine_ls_shift/su_max 0.000
_refine_ls_shift/su_mean 0.000
_refine_ls_structure_factor_coef Fsqd
_refine_ls_weighting_details 'calc w=1/[\s^2^(Fo^2^)+(0.0656P)^2^+0.0023P] where P=(Fo^2^+2Fc^2^)/3'
_refine_ls_weighting_scheme calc
_refine_ls_wR_factor_gt 0.1152
_refine_ls_wR_factor_ref 0.1268
_reflns_number_gt 1172
_reflns_number_total 1600
_reflns_threshold_expression I>2sigma(I)
_cod_data_source_file su2479.cif
_cod_data_source_block I
_cod_database_code 2235999
_cod_database_fobs_code 2235999

loop_
_symmetry_equiv_pos_as_xyz
'x, y, z'
'-x, -y, -z'

loop_
_atom_site_type_symbol
_atom_site_label
_atom_site_fract_x
_atom_site_fract_y
_atom_site_fract_z
_atom_site_U_iso_or_equiv
_atom_site_adp_type
_atom_site_calc_flag
_atom_site_refinement_flags
_atom_site_occupancy
_atom_site_symmetry_multiplicity
C C1 0.3492(3) 0.6658(2) 0.5117(2) 0.0382(5) Uani d . 1 1
C C2 0.5275(3) 0.7663(3) 0.4646(3) 0.0485(6) Uani d . 1 1
H H2 0.6033 0.8332 0.3460 0.058 Uiso calc R 1 1
C C3 0.5865(4) 0.7619(3) 0.6022(3) 0.0539(6) Uani d . 1 1
H H3 0.7063 0.8271 0.5762 0.065 Uiso calc R 1 1
C C4 0.4722(4) 0.6624(3) 0.7808(3) 0.0533(6) Uani d . 1 1
H H4 0.5173 0.6635 0.8704 0.064 Uiso calc R 1 1
C C5 0.2955(3) 0.5636(3) 0.8265(3) 0.0497(6) Uani d . 1 1
H H5 0.2197 0.4979 0.9454 0.060 Uiso calc R 1 1
C C6 0.2327(3) 0.5645(2) 0.6892(2) 0.0397(5) Uani d . 1 1
C C7 0.0742(3) 0.5291(2) 0.5281(2) 0.0385(5) Uani d . 1 1
C C8 0.3089(3) 0.7314(2) 0.2179(2) 0.0433(5) Uani d . 1 1
H H8A 0.2674 0.6583 0.1696 0.052 Uiso calc R 1 1
H H8B 0.4585 0.7504 0.1691 0.052 Uiso calc R 1 1
C C9 0.2220(3) 0.9010(3) 0.1547(3) 0.0435(5) Uani d . 1 1
C C10 0.0081(4) 1.1015(3) 0.2334(4) 0.0720(8) Uani d . 1 1
H H10A 0.1162 1.1933 0.1612 0.108 Uiso calc R 1 1
H H10B -0.0752 1.1195 0.3382 0.108 Uiso calc R 1 1
H H10C -0.0764 1.0989 0.1659 0.108 Uiso calc R 1 1
N N1 0.2463(2) 0.64117(18) 0.41008(19) 0.0388(4) Uani d . 1 1
N N2 0.0622(3) 0.4797(2) 0.6961(2) 0.0435(5) Uani d . 1 1
O O1 0.2651(3) 0.9897(2) -0.00051(19) 0.0731(6) Uani d . 1 1
O O2 0.0980(2) 0.94015(17) 0.28611(18) 0.0535(5) Uani d . 1 1

loop_
_atom_site_aniso_label
_atom_site_aniso_U_11
_atom_site_aniso_U_22
_atom_site_aniso_U_33
_atom_site_aniso_U_12
_atom_site_aniso_U_13
_atom_site_aniso_U_23
C1 0.0432(12) 0.0319(10) 0.0357(10) 0.0078(9) -0.0109(9) -0.0122(8)
C2 0.0521(14) 0.0445(12) 0.0380(11) -0.0018(10) -0.0083(10) -0.0104(9)
C3 0.0519(14) 0.0543(13) 0.0493(13) -0.0041(11) -0.0148(11) -0.0153(11)
C4 0.0571(15) 0.0605(14) 0.0434(12) 0.0081(12) -0.0224(11) -0.0176(11)
C5 0.0498(14) 0.0542(13) 0.0354(11) 0.0099(11) -0.0134(10) -0.0094(9)
C6 0.0429(13) 0.0351(10) 0.0329(10) 0.0077(9) -0.0102(9) -0.0079(8)
C7 0.0420(12) 0.0299(10) 0.0321(10) 0.0035(9) -0.0063(8) -0.0059(8)
C8 0.0497(13) 0.0421(11) 0.0280(10) -0.0052(10) -0.0030(9) -0.0110(8)
C9 0.0431(13) 0.0446(12) 0.0335(10) -0.0084(9) -0.0131(9) -0.0044(9)
C10 0.082(2) 0.0443(13) 0.0862(18) 0.0167(13) -0.0383(16) -0.0158(13)
N1 0.0442(10) 0.0304(8) 0.0302(8) 0.0015(7) -0.0059(7) -0.0058(7)
N2 0.0454(11) 0.0396(9) 0.0321(9) 0.0036(8) -0.0079(8) -0.0049(7)
O1 0.0739(12) 0.0779(12) 0.0375(9) 0.0000(10) -0.0172(8) 0.0073(8)
O2 0.0684(11) 0.0384(8) 0.0470(9) 0.0120(7) -0.0185(8) -0.0119(7)

loop_
_atom_type_symbol
_atom_type_description
_atom_type_scat_dispersion_real
_atom_type_scat_dispersion_imag
_atom_type_scat_source
C C 0.0033 0.0016 'International Tables Vol C Tables 4.2.6.8 and 6.1.1.4'
H H 0.0000 0.0000 'International Tables Vol C Tables 4.2.6.8 and 6.1.1.4'
N N 0.0061 0.0033 'International Tables Vol C Tables 4.2.6.8 and 6.1.1.4'
O O 0.0106 0.0060 'International Tables Vol C Tables 4.2.6.8 and 6.1.1.4'

loop_
_geom_angle_atom_site_label_1
_geom_angle_atom_site_label_2
_geom_angle_atom_site_label_3
_geom_angle_site_symmetry_3
_geom_angle
N1 C1 C2 . 131.59(18)
N1 C1 C6 . 105.60(18)
C2 C1 C6 . 122.81(19)
C3 C2 C1 . 116.29(19)
C3 C2 H2 . 121.9
C1 C2 H2 . 121.9
C2 C3 C4 . 122.0(2)
C2 C3 H3 . 119.0
C4 C3 H3 . 119.0
C5 C4 C3 . 121.4(2)
C5 C4 H4 . 119.3
C3 C4 H4 . 119.3
C4 C5 C6 . 117.83(19)
C4 C5 H5 . 121.1
C6 C5 H5 . 121.1
N2 C6 C5 . 130.18(18)
N2 C6 C1 . 110.13(17)
C5 C6 C1 . 119.7(2)
N2 C7 N1 . 112.52(18)
N2 C7 C7 2_566 124.2(2)
N1 C7 C7 2_566 123.3(2)
N1 C8 C9 . 115.16(16)
N1 C8 H8A . 108.5
C9 C8 H8A . 108.5
N1 C8 H8B . 108.5
C9 C8 H8B . 108.5
H8A C8 H8B . 107.5
O1 C9 O2 . 124.6(2)
O1 C9 C8 . 121.8(2)
O2 C9 C8 . 113.58(15)
O2 C10 H10A . 109.5
O2 C10 H10B . 109.5
H10A C10 H10B . 109.5
O2 C10 H10C . 109.5
H10A C10 H10C . 109.5
H10B C10 H10C . 109.5
C1 N1 C7 . 106.58(15)
C1 N1 C8 . 123.60(16)
C7 N1 C8 . 129.65(17)
C7 N2 C6 . 105.16(16)
C9 O2 C10 . 116.11(17)

loop_
_geom_bond_atom_site_label_1
_geom_bond_atom_site_label_2
_geom_bond_site_symmetry_2
_geom_bond_distance
C1 N1 . 1.377(3)
C1 C2 . 1.381(3)
C1 C6 . 1.398(3)
C2 C3 . 1.368(3)
C2 H2 . 0.9300
C3 C4 . 1.398(3)
C3 H3 . 0.9300
C4 C5 . 1.367(3)
C4 H4 . 0.9300
C5 C6 . 1.391(3)
C5 H5 . 0.9300
C6 N2 . 1.383(3)
C7 N2 . 1.320(2)
C7 N1 . 1.379(2)
C7 C7 2_566 1.449(4)
C8 N1 . 1.448(2)
C8 C9 . 1.503(3)
C8 H8A . 0.9700
C8 H8B . 0.9700
C9 O1 . 1.194(2)
C9 O2 . 1.321(2)
C10 O2 . 1.447(3)
C10 H10A . 0.9600
C10 H10B . 0.9600
C10 H10C . 0.9600

loop_
_geom_hbond_atom_site_label_D
_geom_hbond_atom_site_label_H
_geom_hbond_atom_site_label_A
_geom_hbond_site_symmetry_A
_geom_hbond_distance_DH
_geom_hbond_distance_HA
_geom_hbond_distance_DA
_geom_hbond_angle_DHA
_geom_hbond_publ_flag
C8 H8B O1 2_675 0.97 2.59 3.364(3) 137 yes
C10 H10C O1 2_575 0.96 2.55 3.481(4) 164 yes

loop_
_geom_torsion_atom_site_label_1
_geom_torsion_atom_site_label_2
_geom_torsion_atom_site_label_3
_geom_torsion_atom_site_label_4
_geom_torsion_site_symmetry_1
_geom_torsion
N1 C1 C2 C3 . 179.33(19)
C6 C1 C2 C3 . 0.1(3)
C1 C2 C3 C4 . -0.5(3)
C2 C3 C4 C5 . 0.3(3)
C3 C4 C5 C6 . 0.2(3)
C4 C5 C6 N2 . -179.3(2)
C4 C5 C6 C1 . -0.5(3)
N1 C1 C6 N2 . 0.0(2)
C2 C1 C6 N2 . 179.38(19)
N1 C1 C6 C5 . -179.02(17)
C2 C1 C6 C5 . 0.4(3)
N1 C8 C9 O1 . 178.39(19)
N1 C8 C9 O2 . -1.1(3)
C2 C1 N1 C7 . -178.9(2)
C6 C1 N1 C7 . 0.42(19)
C2 C1 N1 C8 . -3.2(3)
C6 C1 N1 C8 . 176.12(16)
N2 C7 N1 C1 . -0.7(2)
C7 C7 N1 C1 2_566 -179.9(2)
N2 C7 N1 C8 . -176.09(18)
C7 C7 N1 C8 2_566 4.8(3)
C9 C8 N1 C1 . -87.6(2)
C9 C8 N1 C7 . 87.1(2)
N1 C7 N2 C6 . 0.7(2)
C7 C7 N2 C6 2_566 179.9(2)
C5 C6 N2 C7 . 178.5(2)
C1 C6 N2 C7 . -0.4(2)
O1 C9 O2 C10 . 1.1(3)
C8 C9 O2 C10 . -179.49(17)
